data_7240210
loop_
_publ_author_name
'Mazzeo, Paolo Pio'
'Canossa, Stefano'
'Carraro, Claudia'
'Pelagatti, Paolo'
'Bacchi, Alessia'

_publ_section_title
;
 Systematic coformer contribution to cocrystal stabilization: energy and
 packing trends
;
_journal_name_full CrystEngComm
_journal_paper_doi 10.1039/D0CE00291G
_journal_year 2020
_chemical_formula_moiety '2(C10 H14 O), C13 H9 N'
_chemical_formula_sum 'C33 H37 N O2'
_chemical_formula_weight 479.63
_chemical_name_systematic 'Acridine bis(2-Methyl-5-(propan-2-yl)phenol)'
_space_group_crystal_system monoclinic
_space_group_IT_number 14
_space_group_name_Hall '-P 2ybc'
_space_group_name_H-M_alt 'P 1 21/c 1'
_atom_sites_solution_hydrogens mixed
_audit_creation_date 2020-02-26
_audit_creation_method
;
Olex2 1.2
(compiled 2018.05.29 svn.r3508 for OlexSys, GUI svn.r5506)
;
_audit_update_record
;
2020-02-26 deposited with the CCDC.	2020-03-26 downloaded from the CCDC.
;
_cell_angle_alpha 90
_cell_angle_beta 113.902(5)
_cell_angle_gamma 90
_cell_formula_units_Z 4
_cell_length_a 9.5596(4)
_cell_length_b 34.5438(10)
_cell_length_c 9.0322(3)
_cell_measurement_reflns_used 21005
_cell_measurement_temperature 200
_cell_measurement_theta_max 31.8330
_cell_measurement_theta_min 2.3190
_cell_volume 2726.9(2)
_computing_cell_refinement 'CrysAlisPro 1.171.38.43 (Rigaku OD, 2015)'
_computing_data_collection 'CrysAlisPro 1.171.38.43 (Rigaku OD, 2015)'
_computing_data_reduction 'CrysAlisPro 1.171.38.43 (Rigaku OD, 2015)'
_computing_molecular_graphics 'Olex2 (Dolomanov et al., 2009)'
_computing_publication_material 'Olex2 (Dolomanov et al., 2009)'
_computing_structure_refinement 'ShelXL (Sheldrick, 2015)'
_computing_structure_solution 'ShelXT (Sheldrick, 2015)'
_diffrn_ambient_temperature 200.0
_diffrn_measured_fraction_theta_full 1.000
_diffrn_measured_fraction_theta_max 0.999
_diffrn_measurement_details
;
List of Runs (angles in degrees, time in seconds):

  # Type    Start    End  Width  t~exp~   \w     \q     \k     \f   Frames
#--------------------------------------------------------------------------
  1  \w      4.21 185.82   0.30   20.00    --   30.00  73.87 -25.79  606
  2  \w      4.21 185.82   0.30   20.00    --   30.00  73.87  64.21  606
  3  \w      4.21 185.82   0.30   20.00    --   30.00  73.87 154.21  606
  4  \w      4.21 185.82   0.30   20.00    --   30.00  73.87-115.79  606
;
_diffrn_measurement_device 'abstract diffractometer'
_diffrn_measurement_device_type 'Bruker APEX2'
_diffrn_measurement_method '\w scans'
_diffrn_radiation_type MoK\a
_diffrn_radiation_wavelength 0.71073
_diffrn_reflns_av_R_equivalents 0.0396
_diffrn_reflns_av_unetI/netI 0.0345
_diffrn_reflns_Laue_measured_fraction_full 1.000
_diffrn_reflns_Laue_measured_fraction_max 0.999
_diffrn_reflns_limit_h_max 13
_diffrn_reflns_limit_h_min -13
_diffrn_reflns_limit_k_max 49
_diffrn_reflns_limit_k_min -47
_diffrn_reflns_limit_l_max 12
_diffrn_reflns_limit_l_min -12
_diffrn_reflns_number 30462
_diffrn_reflns_point_group_measured_fraction_full 1.000
_diffrn_reflns_point_group_measured_fraction_max 0.999
_diffrn_reflns_theta_full 25.242
_diffrn_reflns_theta_max 30.505
_diffrn_reflns_theta_min 2.330
_diffrn_standards_decay_% 0
_diffrn_standards_interval_count 100
_diffrn_standards_number 1
_exptl_absorpt_coefficient_mu 0.071
_exptl_absorpt_correction_T_max 1.00000
_exptl_absorpt_correction_T_min 0.74417
_exptl_absorpt_correction_type multi-scan
_exptl_absorpt_process_details
;
CrysAlisPro 1.171.38.43 (Rigaku Oxford Diffraction, 2015)
Empirical absorption correction using spherical harmonics,
 implemented in SCALE3 ABSPACK scaling algorithm.
;
_exptl_crystal_colour 'clear light yellow'
_exptl_crystal_colour_lustre clear
_exptl_crystal_colour_modifier light
_exptl_crystal_colour_primary yellow
_exptl_crystal_density_diffrn 1.168
_exptl_crystal_description prism
_exptl_crystal_F_000 1032
_exptl_crystal_preparation Grinding
_exptl_crystal_recrystallization_method 'Slow evaporation of a dichloromethane solution'
_exptl_crystal_size_max 1.0
_exptl_crystal_size_mid 0.5
_exptl_crystal_size_min 0.5
_refine_diff_density_max 0.232
_refine_diff_density_min -0.191
_refine_diff_density_rms 0.041
_refine_ls_extinction_coef 0.0030(6)
_refine_ls_extinction_expression Fc^*^=kFc[1+0.001xFc^2^\l^3^/sin(2\q)]^-1/4^
_refine_ls_extinction_method 'SHELXL-2014/7 (Sheldrick 2014'
_refine_ls_goodness_of_fit_ref 1.051
_refine_ls_hydrogen_treatment mixed
_refine_ls_matrix_type full
_refine_ls_number_parameters 340
_refine_ls_number_reflns 8320
_refine_ls_number_restraints 0
_refine_ls_restrained_S_all 1.051
_refine_ls_R_factor_all 0.0896
_refine_ls_R_factor_gt 0.0570
_refine_ls_shift/su_max 0.001
_refine_ls_shift/su_mean 0.000
_refine_ls_structure_factor_coef Fsqd
_refine_ls_weighting_details 'w=1/[\s^2^(Fo^2^)+(0.0419P)^2^+0.9997P] where P=(Fo^2^+2Fc^2^)/3'
_refine_ls_weighting_scheme calc
_refine_ls_wR_factor_gt 0.1202
_refine_ls_wR_factor_ref 0.1359
_reflns_Friedel_coverage 0.000
_reflns_number_gt 5658
_reflns_number_total 8320
_reflns_threshold_expression 'I > 2\s(I)'
_cod_data_source_file d0ce00291g2.cif
_cod_data_source_block caac1_200k
_cod_original_cell_volume 2726.86(19)
_cod_database_code 7240210
_shelx_shelxl_version_number 2014/7
_shelx_space_group_comment
;
The symmetry employed for this shelxl refinement is uniquely defined
by the following loop, which should always be used as a source of
symmetry information in preference to the above space-group names.
They are only intended as comments.
;
_olex2_refinement_description
;
1. Fixed Uiso
 At 1.2 times of:
  All C(H) groups
 At 1.5 times of:
  All C(H,H,H) groups
2.a Ternary CH refined with riding coordinates:
 C8(H8), C8A(H8A)
2.b Aromatic/amide H refined with riding coordinates:
 C6(H6), C6A(H6A), C4A(H4A), C3A(H3A), C3(H3), C17(H17), C4(H4), C12(H12),
 C22(H22), C15(H15), C19(H19), C13(H13), C14(H14), C20(H20), C21(H21)
2.c Idealised Me refined as rotating group:
 C7A(H7AA,H7AB,H7AC), C7(H7A,H7B,H7C), C10(H10A,H10B,H10C), C9(H9A,H9B,H9C),
 C10A(H10D,H10E,H10F), C9A(H9AA,H9AB,H9AC)
;
_olex2_submission_special_instructions 'No special instructions were received'
_oxdiff_exptl_absorpt_empirical_details
;
Empirical correction (ABSPACK) includes:
- Absorption correction using spherical harmonics
- Frame scaling
- Detector area scaling
;

loop_
_space_group_symop_operation_xyz
'x, y, z'
'-x, y+1/2, -z+1/2'
'-x, -y, -z'
'x, -y-1/2, z-1/2'

loop_
_atom_site_label
_atom_site_type_symbol
_atom_site_fract_x
_atom_site_fract_y
_atom_site_fract_z
_atom_site_U_iso_or_equiv
_atom_site_adp_type
_atom_site_occupancy
_atom_site_site_symmetry_order
_atom_site_calc_flag
_atom_site_refinement_flags_posn
_atom_site_refinement_flags_adp
_atom_site_refinement_flags_occupancy
_atom_site_disorder_assembly
_atom_site_disorder_group
O1 O 0.38994(11) 0.61057(3) 0.74979(12) 0.0329(2) Uani 1 1 d . . . . .
O1A O 0.70673(13) 0.59118(3) 0.91514(13) 0.0386(2) Uani 1 1 d . . . . .
N1 N 0.32622(14) 0.55119(3) 0.53609(14) 0.0328(3) Uani 1 1 d . . . . .
C1 C 0.32882(15) 0.64580(4) 0.68533(16) 0.0278(3) Uani 1 1 d . . . . .
C6 C 0.23648(15) 0.65015(4) 0.52134(16) 0.0294(3) Uani 1 1 d . . . . .
H6 H 0.2133 0.6282 0.4523 0.035 Uiso 1 1 calc R . . . .
C1A C 0.79130(16) 0.61181(4) 0.84930(16) 0.0302(3) Uani 1 1 d . . . . .
C6A C 0.73102(16) 0.64379(4) 0.75136(17) 0.0315(3) Uani 1 1 d . . . . .
H6A H 0.6292 0.6517 0.7287 0.038 Uiso 1 1 calc R . . . .
C23 C 0.26260(16) 0.51953(4) 0.57067(17) 0.0327(3) Uani 1 1 d . . . . .
C11 C 0.36872(16) 0.54976(4) 0.40986(17) 0.0332(3) Uani 1 1 d . . . . .
C2 C 0.36257(16) 0.67751(4) 0.79069(16) 0.0310(3) Uani 1 1 d . . . . .
C2A C 0.94114(16) 0.59951(4) 0.88633(16) 0.0319(3) Uani 1 1 d . . . . .
C5 C 0.17744(16) 0.68614(4) 0.45663(16) 0.0317(3) Uani 1 1 d . . . . .
C5A C 0.81733(16) 0.66450(4) 0.68559(17) 0.0326(3) Uani 1 1 d . . . . .
C4A C 0.96495(17) 0.65183(4) 0.71868(18) 0.0358(3) Uani 1 1 d . . . . .
H4A H 1.0253 0.6651 0.6732 0.043 Uiso 1 1 calc R . . . .
C18 C 0.24010(16) 0.48423(4) 0.48076(18) 0.0359(3) Uani 1 1 d . . . . .
C3A C 1.02461(16) 0.62002(4) 0.81751(18) 0.0354(3) Uani 1 1 d . . . . .
H3A H 1.1260 0.6120 0.8389 0.042 Uiso 1 1 calc R . . . .
C3 C 0.30251(17) 0.71308(4) 0.72460(17) 0.0355(3) Uani 1 1 d . . . . .
H3 H 0.3237 0.7350 0.7936 0.043 Uiso 1 1 calc R . . . .
C16 C 0.34836(16) 0.51578(4) 0.31314(17) 0.0357(3) Uani 1 1 d . . . . .
C17 C 0.28525(17) 0.48332(4) 0.35246(18) 0.0386(3) Uani 1 1 d . . . . .
H17 H 0.2727 0.4602 0.2912 0.046 Uiso 1 1 calc R . . . .
C4 C 0.21214(17) 0.71766(4) 0.56040(18) 0.0357(3) Uani 1 1 d . . . . .
H4 H 0.1739 0.7426 0.5190 0.043 Uiso 1 1 calc R . . . .
C12 C 0.43808(19) 0.58279(5) 0.3746(2) 0.0419(4) Uani 1 1 d . . . . .
H12 H 0.4546 0.6054 0.4393 0.050 Uiso 1 1 calc R . . . .
C8 C 0.07703(18) 0.69049(4) 0.27720(17) 0.0396(3) Uani 1 1 d . . . . .
H8 H 0.0500 0.7185 0.2563 0.047 Uiso 1 1 calc R . . . .
C22 C 0.21658(19) 0.52110(5) 0.7021(2) 0.0417(4) Uani 1 1 d . . . . .
H22 H 0.2304 0.5442 0.7631 0.050 Uiso 1 1 calc R . . . .
C15 C 0.39607(19) 0.51657(5) 0.18192(18) 0.0462(4) Uani 1 1 d . . . . .
H15 H 0.3836 0.4942 0.1166 0.055 Uiso 1 1 calc R . . . .
C7A C 1.00972(19) 0.56597(5) 0.9990(2) 0.0447(4) Uani 1 1 d . . . . .
H7AA H 1.0124 0.5720 1.1061 0.067 Uiso 1 1 calc GR . . . .
H7AB H 1.1140 0.5613 1.0082 0.067 Uiso 1 1 calc GR . . . .
H7AC H 0.9474 0.5428 0.9561 0.067 Uiso 1 1 calc GR . . . .
C7 C 0.45637(19) 0.67234(5) 0.96949(18) 0.0435(4) Uani 1 1 d . . . . .
H7A H 0.4071 0.6532 1.0127 0.065 Uiso 1 1 calc GR . . . .
H7B H 0.4639 0.6971 1.0250 0.065 Uiso 1 1 calc GR . . . .
H7C H 0.5591 0.6634 0.9871 0.065 Uiso 1 1 calc GR . . . .
C8A C 0.75362(19) 0.70068(5) 0.5865(2) 0.0444(4) Uani 1 1 d . . . . .
H8A H 0.8309 0.7101 0.5463 0.053 Uiso 1 1 calc R . . . .
C19 C 0.17369(19) 0.45190(5) 0.5264(2) 0.0485(4) Uani 1 1 d . . . . .
H19 H 0.1589 0.4283 0.4682 0.058 Uiso 1 1 calc R . . . .
C10 C 0.1620(2) 0.67879(5) 0.17285(19) 0.0495(4) Uani 1 1 d . . . . .
H10A H 0.2563 0.6940 0.2047 0.074 Uiso 1 1 calc GR . . . .
H10B H 0.0968 0.6837 0.0586 0.074 Uiso 1 1 calc GR . . . .
H10C H 0.1875 0.6512 0.1883 0.074 Uiso 1 1 calc GR . . . .
C13 C 0.4810(2) 0.58208(5) 0.2476(2) 0.0510(4) Uani 1 1 d . . . . .
H13 H 0.5268 0.6044 0.2246 0.061 Uiso 1 1 calc R . . . .
C14 C 0.4586(2) 0.54886(6) 0.1503(2) 0.0533(5) Uani 1 1 d . . . . .
H14 H 0.4878 0.5492 0.0615 0.064 Uiso 1 1 calc R . . . .
C20 C 0.1316(2) 0.45461(5) 0.6521(2) 0.0543(5) Uani 1 1 d . . . . .
H20 H 0.0872 0.4329 0.6813 0.065 Uiso 1 1 calc R . . . .
C21 C 0.1530(2) 0.48957(5) 0.7402(2) 0.0513(4) Uani 1 1 d . . . . .
H21 H 0.1224 0.4910 0.8278 0.062 Uiso 1 1 calc R . . . .
C9 C -0.0721(2) 0.66795(6) 0.2291(2) 0.0581(5) Uani 1 1 d . . . . .
H9A H -0.0496 0.6402 0.2452 0.087 Uiso 1 1 calc GR . . . .
H9B H -0.1372 0.6729 0.1148 0.087 Uiso 1 1 calc GR . . . .
H9C H -0.1254 0.6763 0.2962 0.087 Uiso 1 1 calc GR . . . .
C10A C 0.6054(2) 0.69297(6) 0.4396(3) 0.0676(6) Uani 1 1 d . . . . .
H10D H 0.6217 0.6722 0.3744 0.101 Uiso 1 1 calc GR . . . .
H10E H 0.5734 0.7166 0.3741 0.101 Uiso 1 1 calc GR . . . .
H10F H 0.5256 0.6852 0.4756 0.101 Uiso 1 1 calc GR . . . .
C9A C 0.7311(3) 0.73247(5) 0.6919(3) 0.0742(7) Uani 1 1 d . . . . .
H9AA H 0.6503 0.7248 0.7265 0.111 Uiso 1 1 calc GR . . . .
H9AB H 0.7017 0.7566 0.6295 0.111 Uiso 1 1 calc GR . . . .
H9AC H 0.8268 0.7365 0.7873 0.111 Uiso 1 1 calc GR . . . .
H1A H 0.607(3) 0.6008(6) 0.871(3) 0.071(7) Uiso 1 1 d . . . . .
H1 H 0.364(3) 0.5913(6) 0.673(3) 0.076(7) Uiso 1 1 d . . . . .

loop_
_atom_site_aniso_label
_atom_site_aniso_U_11
_atom_site_aniso_U_22
_atom_site_aniso_U_33
_atom_site_aniso_U_23
_atom_site_aniso_U_13
_atom_site_aniso_U_12
O1 0.0338(5) 0.0298(5) 0.0328(5) 0.0015(4) 0.0111(4) 0.0020(4)
O1A 0.0358(6) 0.0403(6) 0.0433(6) 0.0097(5) 0.0197(5) 0.0007(5)
N1 0.0346(6) 0.0300(6) 0.0331(6) 0.0005(5) 0.0130(5) 0.0051(5)
C1 0.0258(6) 0.0278(6) 0.0318(6) 0.0003(5) 0.0139(5) -0.0006(5)
C6 0.0302(7) 0.0290(7) 0.0288(6) -0.0051(5) 0.0117(5) -0.0002(5)
C1A 0.0302(7) 0.0313(7) 0.0298(6) -0.0019(5) 0.0129(5) -0.0025(5)
C6A 0.0270(6) 0.0333(7) 0.0363(7) 0.0009(6) 0.0149(6) 0.0009(5)
C23 0.0292(7) 0.0313(7) 0.0335(7) 0.0007(5) 0.0084(5) 0.0049(5)
C11 0.0326(7) 0.0334(7) 0.0311(7) 0.0047(5) 0.0105(6) 0.0111(6)
C2 0.0283(7) 0.0348(7) 0.0301(6) -0.0040(5) 0.0121(5) -0.0042(5)
C2A 0.0295(7) 0.0333(7) 0.0299(6) -0.0030(5) 0.0090(5) 0.0007(5)
C5 0.0331(7) 0.0315(7) 0.0308(7) -0.0014(5) 0.0130(6) 0.0014(5)
C5A 0.0317(7) 0.0334(7) 0.0334(7) 0.0005(6) 0.0139(6) -0.0018(6)
C4A 0.0310(7) 0.0413(8) 0.0387(7) -0.0018(6) 0.0179(6) -0.0036(6)
C18 0.0299(7) 0.0340(7) 0.0358(7) -0.0036(6) 0.0050(6) 0.0017(6)
C3A 0.0265(7) 0.0416(8) 0.0379(7) -0.0053(6) 0.0128(6) 0.0006(6)
C3 0.0392(8) 0.0302(7) 0.0363(7) -0.0086(6) 0.0144(6) -0.0038(6)
C16 0.0321(7) 0.0419(8) 0.0272(6) 0.0006(6) 0.0059(5) 0.0128(6)
C17 0.0370(8) 0.0365(8) 0.0321(7) -0.0075(6) 0.0035(6) 0.0062(6)
C4 0.0421(8) 0.0269(7) 0.0377(7) -0.0009(6) 0.0159(6) 0.0018(6)
C12 0.0479(9) 0.0363(8) 0.0461(9) 0.0083(7) 0.0237(7) 0.0095(7)
C8 0.0452(9) 0.0337(8) 0.0322(7) -0.0005(6) 0.0079(6) 0.0066(6)
C22 0.0443(9) 0.0403(8) 0.0445(8) -0.0020(7) 0.0220(7) 0.0021(7)
C15 0.0456(9) 0.0600(11) 0.0289(7) -0.0002(7) 0.0109(7) 0.0183(8)
C7A 0.0390(8) 0.0444(9) 0.0448(9) 0.0068(7) 0.0108(7) 0.0077(7)
C7 0.0447(9) 0.0482(9) 0.0313(7) -0.0069(6) 0.0090(6) -0.0014(7)
C8A 0.0383(8) 0.0404(9) 0.0570(10) 0.0136(7) 0.0220(7) -0.0006(7)
C19 0.0438(9) 0.0385(9) 0.0548(10) -0.0061(7) 0.0113(8) -0.0075(7)
C10 0.0669(12) 0.0480(10) 0.0318(8) 0.0007(7) 0.0179(8) 0.0027(8)
C13 0.0551(10) 0.0513(10) 0.0540(10) 0.0198(8) 0.0298(9) 0.0162(8)
C14 0.0548(11) 0.0726(13) 0.0369(8) 0.0146(8) 0.0232(8) 0.0235(9)
C20 0.0504(10) 0.0490(10) 0.0643(12) 0.0035(9) 0.0242(9) -0.0117(8)
C21 0.0522(10) 0.0548(11) 0.0543(10) 0.0036(8) 0.0293(9) -0.0009(8)
C9 0.0443(10) 0.0680(12) 0.0463(10) -0.0051(9) 0.0022(8) -0.0016(9)
C10A 0.0544(11) 0.0681(13) 0.0633(12) 0.0313(10) 0.0063(10) -0.0006(10)
C9A 0.0899(17) 0.0346(10) 0.1061(18) 0.0068(11) 0.0480(15) 0.0060(10)

loop_
_atom_type_symbol
_atom_type_description
_atom_type_scat_dispersion_real
_atom_type_scat_dispersion_imag
_atom_type_scat_source
C C 0.0033 0.0016 'International Tables Vol C Tables 4.2.6.8 and 6.1.1.4'
H H 0.0000 0.0000 'International Tables Vol C Tables 4.2.6.8 and 6.1.1.4'
N N 0.0061 0.0033 'International Tables Vol C Tables 4.2.6.8 and 6.1.1.4'
O O 0.0106 0.0060 'International Tables Vol C Tables 4.2.6.8 and 6.1.1.4'

loop_
_geom_angle_atom_site_label_1
_geom_angle_atom_site_label_2
_geom_angle_atom_site_label_3
_geom_angle
_geom_angle_site_symmetry_1
_geom_angle_site_symmetry_3
_geom_angle_publ_flag
C1 O1 H1 112.5(14) . . ?
C1A O1A H1A 107.6(13) . . ?
C23 N1 C11 118.80(12) . . ?
O1 C1 C6 121.63(12) . . ?
O1 C1 C2 117.63(12) . . ?
C6 C1 C2 120.73(12) . . ?
C1 C6 H6 119.4 . . ?
C1 C6 C5 121.18(12) . . ?
C5 C6 H6 119.4 . . ?
O1A C1A C6A 121.46(12) . . ?
O1A C1A C2A 117.52(12) . . ?
C6A C1A C2A 121.02(13) . . ?
C1A C6A H6A 119.5 . . ?
C1A C6A C5A 121.07(13) . . ?
C5A C6A H6A 119.5 . . ?
N1 C23 C18 122.52(13) . . ?
N1 C23 C22 118.88(13) . . ?
C22 C23 C18 118.60(14) . . ?
N1 C11 C16 122.04(14) . . ?
N1 C11 C12 119.05(13) . . ?
C12 C11 C16 118.91(14) . . ?
C1 C2 C7 120.59(13) . . ?
C3 C2 C1 117.39(12) . . ?
C3 C2 C7 121.99(13) . . ?
C1A C2A C7A 121.24(13) . . ?
C3A C2A C1A 117.18(13) . . ?
C3A C2A C7A 121.57(13) . . ?
C6 C5 C8 120.62(12) . . ?
C4 C5 C6 118.18(13) . . ?
C4 C5 C8 121.19(13) . . ?
C6A C5A C8A 120.64(13) . . ?
C4A C5A C6A 118.15(13) . . ?
C4A C5A C8A 121.16(13) . . ?
C5A C4A H4A 119.8 . . ?
C3A C4A C5A 120.38(14) . . ?
C3A C4A H4A 119.8 . . ?
C17 C18 C23 117.75(14) . . ?
C17 C18 C19 123.24(14) . . ?
C19 C18 C23 119.01(15) . . ?
C2A C3A H3A 118.9 . . ?
C4A C3A C2A 122.16(13) . . ?
C4A C3A H3A 118.9 . . ?
C2 C3 H3 119.0 . . ?
C2 C3 C4 122.06(13) . . ?
C4 C3 H3 119.0 . . ?
C11 C16 C15 118.69(15) . . ?
C17 C16 C11 118.27(14) . . ?
C17 C16 C15 123.03(15) . . ?
C18 C17 H17 119.7 . . ?
C16 C17 C18 120.62(14) . . ?
C16 C17 H17 119.7 . . ?
C5 C4 C3 120.45(13) . . ?
C5 C4 H4 119.8 . . ?
C3 C4 H4 119.8 . . ?
C11 C12 H12 120.0 . . ?
C13 C12 C11 120.06(16) . . ?
C13 C12 H12 120.0 . . ?
C5 C8 H8 107.5 . . ?
C5 C8 C10 111.58(13) . . ?
C5 C8 C9 111.53(14) . . ?
C10 C8 H8 107.5 . . ?
C9 C8 H8 107.5 . . ?
C9 C8 C10 111.01(14) . . ?
C23 C22 H22 119.9 . . ?
C21 C22 C23 120.14(15) . . ?
C21 C22 H22 119.9 . . ?
C16 C15 H15 119.7 . . ?
C14 C15 C16 120.52(16) . . ?
C14 C15 H15 119.7 . . ?
C2A C7A H7AA 109.5 . . ?
C2A C7A H7AB 109.5 . . ?
C2A C7A H7AC 109.5 . . ?
H7AA C7A H7AB 109.5 . . ?
H7AA C7A H7AC 109.5 . . ?
H7AB C7A H7AC 109.5 . . ?
C2 C7 H7A 109.5 . . ?
C2 C7 H7B 109.5 . . ?
C2 C7 H7C 109.5 . . ?
H7A C7 H7B 109.5 . . ?
H7A C7 H7C 109.5 . . ?
H7B C7 H7C 109.5 . . ?
C5A C8A H8A 107.7 . . ?
C5A C8A C10A 112.37(14) . . ?
C5A C8A C9A 110.53(15) . . ?
C10A C8A H8A 107.7 . . ?
C10A C8A C9A 110.68(17) . . ?
C9A C8A H8A 107.7 . . ?
C18 C19 H19 119.7 . . ?
C20 C19 C18 120.51(16) . . ?
C20 C19 H19 119.7 . . ?
C8 C10 H10A 109.5 . . ?
C8 C10 H10B 109.5 . . ?
C8 C10 H10C 109.5 . . ?
H10A C10 H10B 109.5 . . ?
H10A C10 H10C 109.5 . . ?
H10B C10 H10C 109.5 . . ?
C12 C13 H13 119.4 . . ?
C12 C13 C14 121.17(17) . . ?
C14 C13 H13 119.4 . . ?
C15 C14 C13 120.63(16) . . ?
C15 C14 H14 119.7 . . ?
C13 C14 H14 119.7 . . ?
C19 C20 H20 119.8 . . ?
C19 C20 C21 120.43(17) . . ?
C21 C20 H20 119.8 . . ?
C22 C21 C20 121.31(17) . . ?
C22 C21 H21 119.3 . . ?
C20 C21 H21 119.3 . . ?
C8 C9 H9A 109.5 . . ?
C8 C9 H9B 109.5 . . ?
C8 C9 H9C 109.5 . . ?
H9A C9 H9B 109.5 . . ?
H9A C9 H9C 109.5 . . ?
H9B C9 H9C 109.5 . . ?
C8A C10A H10D 109.5 . . ?
C8A C10A H10E 109.5 . . ?
C8A C10A H10F 109.5 . . ?
H10D C10A H10E 109.5 . . ?
H10D C10A H10F 109.5 . . ?
H10E C10A H10F 109.5 . . ?
C8A C9A H9AA 109.5 . . ?
C8A C9A H9AB 109.5 . . ?
C8A C9A H9AC 109.5 . . ?
H9AA C9A H9AB 109.5 . . ?
H9AA C9A H9AC 109.5 . . ?
H9AB C9A H9AC 109.5 . . ?

loop_
_geom_bond_atom_site_label_1
_geom_bond_atom_site_label_2
_geom_bond_distance
_geom_bond_site_symmetry_2
_geom_bond_publ_flag
O1 C1 1.3730(16) . ?
O1 H1 0.92(2) . ?
O1A C1A 1.3802(17) . ?
O1A H1A 0.93(2) . ?
N1 C23 1.3482(19) . ?
N1 C11 1.3575(18) . ?
C1 C6 1.3915(18) . ?
C1 C2 1.4003(19) . ?
C6 H6 0.9500 . ?
C6 C5 1.3924(19) . ?
C1A C6A 1.3864(19) . ?
C1A C2A 1.3986(19) . ?
C6A H6A 0.9500 . ?
C6A C5A 1.3937(19) . ?
C23 C18 1.432(2) . ?
C23 C22 1.424(2) . ?
C11 C16 1.429(2) . ?
C11 C12 1.419(2) . ?
C2 C3 1.385(2) . ?
C2 C7 1.507(2) . ?
C2A C3A 1.388(2) . ?
C2A C7A 1.506(2) . ?
C5 C4 1.3865(19) . ?
C5 C8 1.520(2) . ?
C5A C4A 1.389(2) . ?
C5A C8A 1.514(2) . ?
C4A H4A 0.9500 . ?
C4A C3A 1.385(2) . ?
C18 C17 1.391(2) . ?
C18 C19 1.426(2) . ?
C3A H3A 0.9500 . ?
C3 H3 0.9500 . ?
C3 C4 1.390(2) . ?
C16 C17 1.386(2) . ?
C16 C15 1.432(2) . ?
C17 H17 0.9500 . ?
C4 H4 0.9500 . ?
C12 H12 0.9500 . ?
C12 C13 1.365(2) . ?
C8 H8 1.0000 . ?
C8 C10 1.527(2) . ?
C8 C9 1.525(2) . ?
C22 H22 0.9500 . ?
C22 C21 1.358(2) . ?
C15 H15 0.9500 . ?
C15 C14 1.350(3) . ?
C7A H7AA 0.9800 . ?
C7A H7AB 0.9800 . ?
C7A H7AC 0.9800 . ?
C7 H7A 0.9800 . ?
C7 H7B 0.9800 . ?
C7 H7C 0.9800 . ?
C8A H8A 1.0000 . ?
C8A C10A 1.522(3) . ?
C8A C9A 1.524(3) . ?
C19 H19 0.9500 . ?
C19 C20 1.352(3) . ?
C10 H10A 0.9800 . ?
C10 H10B 0.9800 . ?
C10 H10C 0.9800 . ?
C13 H13 0.9500 . ?
C13 C14 1.408(3) . ?
C14 H14 0.9500 . ?
C20 H20 0.9500 . ?
C20 C21 1.415(3) . ?
C21 H21 0.9500 . ?
C9 H9A 0.9800 . ?
C9 H9B 0.9800 . ?
C9 H9C 0.9800 . ?
C10A H10D 0.9800 . ?
C10A H10E 0.9800 . ?
C10A H10F 0.9800 . ?
C9A H9AA 0.9800 . ?
C9A H9AB 0.9800 . ?
C9A H9AC 0.9800 . ?
